data_4069406
loop_
_publ_author_name
'Pigge, F. Christopher'
'Dhanya, R.'
'Swenson, Dale C.'

_publ_section_title
;
 Synthesis of Polycyclic Cyclohexadienyl Ruthenium(II) Complexes from
 \h6-Arene Precursors via Phosphine-Promoted Intramolecular Nucleophilic
 Aromatic Addition
;
_journal_issue 13
_journal_name_full Organometallics
_journal_page_first 3869
_journal_paper_doi 10.1021/om900178w
_journal_volume 28
_journal_year 2009
_chemical_absolute_configuration ad
_chemical_formula_moiety 'C19 H21 N O Ru'
_chemical_formula_sum 'C19 H21 N O Ru'
_chemical_formula_weight 380.44
_chemical_name_systematic
; 
 ? 
;
_space_group_IT_number 19
_symmetry_cell_setting orthorhombic
_symmetry_space_group_name_Hall 'P 2ac 2ab'
_symmetry_space_group_name_H-M 'P 21 21 21'
_atom_sites_solution_hydrogens geom
_atom_sites_solution_primary direct
_atom_sites_solution_secondary difmap
_audit_creation_method SHELXL-97
_cell_angle_alpha 90.00
_cell_angle_beta 90.00
_cell_angle_gamma 90.00
_cell_formula_units_Z 4
_cell_length_a 7.9074(9)
_cell_length_b 8.1560(9)
_cell_length_c 24.107(3)
_cell_measurement_reflns_used 6902
_cell_measurement_temperature 190(2)
_cell_measurement_theta_max 27.5
_cell_measurement_theta_min 1.0
_cell_volume 1554.7(3)
_computing_cell_refinement 'HKL Scalepack (Otwinowski & Minor, 1997)'
_computing_data_collection 'Collect (Nonius BV, 1997-2000)'
_computing_data_reduction 'HKL Denzo, Scalepack (Otwinowski & Minor, 1997)'
_computing_molecular_graphics 'SHELXTL v6.2 (Sheldrick, 2008)'
_computing_publication_material 'SHELXTL v6.2 (Sheldrick, 2008)'
_computing_structure_refinement 'SHELXTL v6.2 (Sheldrick, 2008)'
_computing_structure_solution 'SHELXTL v6.2 (Sheldrick, 2008)'
_diffrn_ambient_temperature 190(2)
_diffrn_detector_area_resol_mean 9
_diffrn_measured_fraction_theta_full 0.998
_diffrn_measured_fraction_theta_max 0.998
_diffrn_measurement_device_type 'Nonius KappaCCD'
_diffrn_measurement_method 'ccd phi and omega scans'
_diffrn_radiation_monochromator graphite
_diffrn_radiation_source 'fine-focus sealed tube'
_diffrn_radiation_type MoK\a
_diffrn_radiation_wavelength 0.71073
_diffrn_reflns_av_R_equivalents 0.0413
_diffrn_reflns_av_sigmaI/netI 0.0301
_diffrn_reflns_limit_h_max 10
_diffrn_reflns_limit_h_min -9
_diffrn_reflns_limit_k_max 10
_diffrn_reflns_limit_k_min -10
_diffrn_reflns_limit_l_max 31
_diffrn_reflns_limit_l_min -31
_diffrn_reflns_number 37452
_diffrn_reflns_theta_full 27.49
_diffrn_reflns_theta_max 27.5
_diffrn_reflns_theta_min 3.0
_diffrn_standards_number 0
_exptl_absorpt_coefficient_mu 1.009
_exptl_absorpt_correction_T_max 0.9419
_exptl_absorpt_correction_T_min 0.8511
_exptl_absorpt_correction_type multi-scan
_exptl_absorpt_process_details 'HKL Scalepack (Otwinowski & Minor, 1997)'
_exptl_crystal_colour yellow
_exptl_crystal_density_diffrn 1.625
_exptl_crystal_density_method 'not measured'
_exptl_crystal_description plate
_exptl_crystal_F_000 776
_exptl_crystal_size_max 0.17
_exptl_crystal_size_mid 0.14
_exptl_crystal_size_min 0.06
_refine_diff_density_max 0.664
_refine_diff_density_min -0.509
_refine_diff_density_rms 0.062
_refine_ls_abs_structure_details 'Flack H D (1983), Acta Cryst. A39, 876-881'
_refine_ls_abs_structure_Flack 0.00(3)
_refine_ls_extinction_method none
_refine_ls_goodness_of_fit_ref 1.071
_refine_ls_hydrogen_treatment constr
_refine_ls_matrix_type full
_refine_ls_number_parameters 201
_refine_ls_number_reflns 3572
_refine_ls_number_restraints 0
_refine_ls_restrained_S_all 1.071
_refine_ls_R_factor_all 0.0288
_refine_ls_R_factor_gt 0.0247
_refine_ls_shift/su_max 0.024
_refine_ls_shift/su_mean 0.001
_refine_ls_structure_factor_coef Fsqd
_refine_ls_weighting_details 'calc w=1/[\s^2^(Fo^2^)+(0.0217P)^2^+0.6720P] where P=(Fo^2^+2Fc^2^)/3'
_refine_ls_weighting_scheme calc
_refine_ls_wR_factor_gt 0.0526
_refine_ls_wR_factor_ref 0.0541
_reflns_number_gt 3348
_reflns_number_total 3572
_reflns_threshold_expression >2sigma(I)
_cod_data_source_file om900178w_si_002.cif
_cod_data_source_block fcp712
_cod_depositor_comments
;
The following automatic conversions were performed:

'_symmetry_cell_setting' value 'Orthorhombic' changed to
'orthorhombic' according to
/home/saulius/struct/CIF-dictionaries/cif_core.dic dictionary named
'cif_core.dic' version 2.4.2 from 2011-04-26.

Automatic conversion script
Id: cif_fix_values 1715 2011-07-08 13:25:40Z adriana 
;
_cod_original_sg_symbol_Hall ' P 2ab 2ac '
_cod_original_sg_symbol_H-M ' P 21 21 21 '
_cod_database_code 4069406

loop_
_symmetry_equiv_pos_as_xyz
'x, y, z'
'-x+1/2, -y, z+1/2'
'-x, y+1/2, -z+1/2'
'x+1/2, -y+1/2, -z'

loop_
_atom_site_label
_atom_site_type_symbol
_atom_site_fract_x
_atom_site_fract_y
_atom_site_fract_z
_atom_site_U_iso_or_equiv
_atom_site_adp_type
_atom_site_occupancy
_atom_site_symmetry_multiplicity
_atom_site_calc_flag
_atom_site_refinement_flags
Ru1 Ru 1.01613(2) 0.10646(2) 0.131907(8) 0.02230(6) Uani 1 1 d .
C1 C 0.9839(3) 0.3715(3) 0.13564(10) 0.0236(5) Uani 1 1 d .
H1 H 1.0100 0.4301 0.1711 0.028 Uiso 1 1 calc R
C2 C 1.1179(3) 0.3327(3) 0.09898(11) 0.0257(6) Uani 1 1 d .
H2 H 1.2265 0.3802 0.1042 0.031 Uiso 1 1 calc R
C3 C 1.0891(4) 0.2224(3) 0.05445(12) 0.0271(6) Uani 1 1 d .
H3 H 1.1774 0.1942 0.0295 0.033 Uiso 1 1 calc R
C4 C 0.9247(3) 0.1554(3) 0.04822(11) 0.0244(6) Uani 1 1 d .
H4 H 0.9011 0.0792 0.0194 0.029 Uiso 1 1 calc R
C5 C 0.7971(3) 0.2041(3) 0.08551(10) 0.0216(5) Uani 1 1 d .
C6 C 0.8036(3) 0.3691(3) 0.11472(10) 0.0202(5) Uani 1 1 d .
C7 C 0.6210(3) 0.1369(3) 0.09115(11) 0.0272(6) Uani 1 1 d .
H7A H 0.6196 0.0163 0.0867 0.033 Uiso 1 1 calc R
H7B H 0.5436 0.1867 0.0636 0.033 Uiso 1 1 calc R
C8 C 0.5732(3) 0.1870(3) 0.15044(11) 0.0284(6) Uani 1 1 d .
H8A H 0.6072 0.1010 0.1772 0.034 Uiso 1 1 calc R
H8B H 0.4496 0.2043 0.1535 0.034 Uiso 1 1 calc R
C9 C 0.6692(3) 0.3480(3) 0.16207(11) 0.0246(6) Uani 1 1 d .
H9 H 0.7260 0.3433 0.1991 0.030 Uiso 1 1 calc R
N1 N 0.5648(3) 0.4943(3) 0.15776(9) 0.0293(5) Uani 1 1 d .
C10 C 0.4370(4) 0.5306(4) 0.19936(12) 0.0402(8) Uani 1 1 d .
H10A H 0.3828 0.6355 0.1906 0.060 Uiso 1 1 calc R
H10B H 0.4903 0.5373 0.2360 0.060 Uiso 1 1 calc R
H10C H 0.3517 0.4434 0.1995 0.060 Uiso 1 1 calc R
C11 C 0.6008(3) 0.5960(4) 0.11497(11) 0.0264(6) Uani 1 1 d .
O1 O 0.5277(3) 0.7270(2) 0.10665(9) 0.0388(5) Uani 1 1 d .
C12 C 0.7427(3) 0.5197(3) 0.08326(10) 0.0208(5) Uani 1 1 d .
C13 C 0.8035(3) 0.5719(3) 0.03469(11) 0.0264(6) Uani 1 1 d .
H13 H 0.8959 0.5114 0.0200 0.032 Uiso 1 1 calc R
C14 C 0.7441(4) 0.7139(4) 0.00058(14) 0.0372(8) Uani 1 1 d .
H14A H 0.8419 0.7782 -0.0117 0.056 Uiso 1 1 calc R
H14B H 0.6694 0.7833 0.0230 0.056 Uiso 1 1 calc R
H14C H 0.6822 0.6733 -0.0318 0.056 Uiso 1 1 calc R
C15 C 0.9701(4) 0.0175(4) 0.21587(11) 0.0363(7) Uani 1 1 d .
H15 H 0.9036 0.0764 0.2419 0.044 Uiso 1 1 calc R
C16 C 0.9120(4) -0.1031(4) 0.17827(13) 0.0387(7) Uani 1 1 d .
H16 H 0.7980 -0.1381 0.1745 0.046 Uiso 1 1 calc R
C17 C 1.0499(4) -0.1631(4) 0.14721(13) 0.0399(8) Uani 1 1 d .
H17 H 1.0450 -0.2451 0.1193 0.048 Uiso 1 1 calc R
C18 C 1.1971(4) -0.0790(4) 0.16508(13) 0.0367(7) Uani 1 1 d .
H18 H 1.3084 -0.0954 0.1513 0.044 Uiso 1 1 calc R
C19 C 1.1494(4) 0.0338(4) 0.20705(12) 0.0356(7) Uani 1 1 d .
H19 H 1.2227 0.1072 0.2260 0.043 Uiso 1 1 calc R

loop_
_atom_site_aniso_label
_atom_site_aniso_U_11
_atom_site_aniso_U_22
_atom_site_aniso_U_33
_atom_site_aniso_U_23
_atom_site_aniso_U_13
_atom_site_aniso_U_12
Ru1 0.02069(9) 0.02363(10) 0.02257(9) 0.00308(8) 0.00160(8) 0.00358(9)
C1 0.0225(10) 0.0251(12) 0.0231(11) -0.0015(10) -0.0023(11) 0.0030(11)
C2 0.0187(13) 0.0251(14) 0.0333(15) 0.0055(12) -0.0015(11) -0.0025(11)
C3 0.0255(14) 0.0300(16) 0.0259(14) 0.0065(12) 0.0104(11) 0.0047(12)
C4 0.0305(13) 0.0242(15) 0.0185(12) -0.0004(10) 0.0009(10) 0.0037(11)
C5 0.0224(13) 0.0214(13) 0.0209(13) 0.0027(10) -0.0038(10) -0.0005(11)
C6 0.0192(11) 0.0216(13) 0.0199(12) 0.0012(10) 0.0004(9) 0.0029(11)
C7 0.0228(13) 0.0264(16) 0.0323(15) 0.0018(12) -0.0059(11) -0.0054(11)
C8 0.0211(13) 0.0305(15) 0.0336(15) 0.0096(12) 0.0060(11) 0.0032(12)
C9 0.0224(13) 0.0316(15) 0.0200(12) 0.0012(11) 0.0008(10) 0.0060(11)
N1 0.0255(12) 0.0327(13) 0.0297(12) 0.0000(10) 0.0085(10) 0.0096(11)
C10 0.0323(16) 0.0501(19) 0.0382(17) -0.0050(15) 0.0117(13) 0.0103(14)
C11 0.0236(12) 0.0260(14) 0.0296(14) -0.0040(12) -0.0005(10) 0.0020(13)
O1 0.0371(12) 0.0293(10) 0.0499(12) 0.0037(9) 0.0073(11) 0.0143(10)
C12 0.0193(12) 0.0209(13) 0.0221(13) -0.0027(11) -0.0019(10) 0.0014(10)
C13 0.0243(13) 0.0250(15) 0.0300(14) -0.0019(11) 0.0002(11) -0.0009(11)
C14 0.0386(17) 0.036(2) 0.0369(16) 0.0073(16) 0.0034(13) 0.0020(15)
C15 0.0357(17) 0.0451(17) 0.0281(14) 0.0164(12) 0.0058(13) 0.0099(15)
C16 0.0288(14) 0.0364(16) 0.0508(18) 0.0243(17) -0.0023(13) -0.0019(16)
C17 0.053(2) 0.0251(14) 0.0421(17) 0.0081(12) 0.0000(14) 0.0024(14)
C18 0.0299(14) 0.0360(18) 0.0442(18) 0.0137(14) 0.0018(13) 0.0149(14)
C19 0.0330(16) 0.0402(17) 0.0335(16) 0.0113(14) -0.0093(13) 0.0039(14)

loop_
_atom_type_symbol
_atom_type_description
_atom_type_scat_dispersion_real
_atom_type_scat_dispersion_imag
_atom_type_scat_source
C C 0.0033 0.0016 'International Tables Vol C Tables 4.2.6.8 and 6.1.1.4'
H H 0.0000 0.0000 'International Tables Vol C Tables 4.2.6.8 and 6.1.1.4'
N N 0.0061 0.0033 'International Tables Vol C Tables 4.2.6.8 and 6.1.1.4'
O O 0.0106 0.0060 'International Tables Vol C Tables 4.2.6.8 and 6.1.1.4'
Ru Ru -1.2594 0.8363 'International Tables Vol C Tables 4.2.6.8 and 6.1.1.4'

loop_
_geom_angle_atom_site_label_1
_geom_angle_atom_site_label_2
_geom_angle_atom_site_label_3
_geom_angle
C2 Ru1 C3 38.22(10)
C2 Ru1 C19 110.92(11)
C3 Ru1 C19 134.86(11)
C2 Ru1 C1 38.05(9)
C3 Ru1 C1 68.56(10)
C19 Ru1 C1 106.98(11)
C2 Ru1 C4 68.14(10)
C3 Ru1 C4 38.04(10)
C19 Ru1 C4 168.55(11)
C1 Ru1 C4 79.50(9)
C2 Ru1 C15 133.34(11)
C3 Ru1 C15 170.94(12)
C19 Ru1 C15 38.58(12)
C1 Ru1 C15 105.80(10)
C4 Ru1 C15 149.82(11)
C2 Ru1 C16 170.80(12)
C3 Ru1 C16 150.93(12)
C19 Ru1 C16 63.10(11)
C1 Ru1 C16 134.87(11)
C4 Ru1 C16 119.20(11)
C15 Ru1 C16 37.64(12)
C2 Ru1 C5 78.37(10)
C3 Ru1 C5 67.41(10)
C19 Ru1 C5 153.90(11)
C1 Ru1 C5 64.64(9)
C4 Ru1 C5 37.42(9)
C15 Ru1 C5 117.31(11)
C16 Ru1 C5 104.10(10)
C2 Ru1 C18 118.11(10)
C3 Ru1 C18 115.68(11)
C19 Ru1 C18 37.53(11)
C1 Ru1 C18 137.15(11)
C4 Ru1 C18 131.98(11)
C15 Ru1 C18 63.17(11)
C16 Ru1 C18 62.07(11)
C5 Ru1 C18 158.21(11)
C2 Ru1 C17 148.33(11)
C3 Ru1 C17 122.43(11)
C19 Ru1 C17 62.57(12)
C1 Ru1 C17 168.17(10)
C4 Ru1 C17 111.77(11)
C15 Ru1 C17 62.71(11)
C16 Ru1 C17 36.97(11)
C5 Ru1 C17 121.96(11)
C18 Ru1 C17 36.94(12)
C2 C1 C6 119.6(2)
C2 C1 Ru1 70.42(14)
C6 C1 Ru1 94.78(15)
C2 C1 H1 119.0
C6 C1 H1 119.0
Ru1 C1 H1 119.0
C1 C2 C3 119.6(2)
C1 C2 Ru1 71.53(14)
C3 C2 Ru1 71.16(15)
C1 C2 H2 120.2
C3 C2 H2 120.2
Ru1 C2 H2 129.5
C4 C3 C2 118.2(2)
C4 C3 Ru1 71.33(16)
C2 C3 Ru1 70.62(15)
C4 C3 H3 120.9
C2 C3 H3 120.9
Ru1 C3 H3 129.4
C5 C4 C3 118.7(2)
C5 C4 Ru1 72.45(15)
C3 C4 Ru1 70.63(17)
C5 C4 H4 120.7
C3 C4 H4 120.7
Ru1 C4 H4 128.4
C4 C5 C7 128.2(2)
C4 C5 C6 121.4(2)
C7 C5 C6 108.2(2)
C4 C5 Ru1 70.13(15)
C7 C5 Ru1 123.29(18)
C6 C5 Ru1 93.34(15)
C1 C6 C5 101.4(2)
C1 C6 C12 117.0(2)
C5 C6 C12 118.2(2)
C1 C6 C9 113.4(2)
C5 C6 C9 102.6(2)
C12 C6 C9 103.70(19)
C5 C7 C8 102.4(2)
C5 C7 H7A 111.3
C8 C7 H7A 111.3
C5 C7 H7B 111.3
C8 C7 H7B 111.3
H7A C7 H7B 109.2
C7 C8 C9 105.9(2)
C7 C8 H8A 110.5
C9 C8 H8A 110.5
C7 C8 H8B 110.5
C9 C8 H8B 110.5
H8A C8 H8B 108.7
N1 C9 C8 114.0(2)
N1 C9 C6 104.0(2)
C8 C9 C6 107.1(2)
N1 C9 H9 110.5
C8 C9 H9 110.5
C6 C9 H9 110.5
C11 N1 C9 116.0(2)
C11 N1 C10 123.2(2)
C9 N1 C10 120.8(2)
N1 C10 H10A 109.5
N1 C10 H10B 109.5
H10A C10 H10B 109.5
N1 C10 H10C 109.5
H10A C10 H10C 109.5
H10B C10 H10C 109.5
O1 C11 N1 123.9(2)
O1 C11 C12 129.1(3)
N1 C11 C12 107.0(2)
C13 C12 C11 125.9(2)
C13 C12 C6 125.5(2)
C11 C12 C6 108.6(2)
C12 C13 C14 128.0(3)
C12 C13 H13 116.0
C14 C13 H13 116.0
C13 C14 H14A 109.5
C13 C14 H14B 109.5
H14A C14 H14B 109.5
C13 C14 H14C 109.5
H14A C14 H14C 109.5
H14B C14 H14C 109.5
C16 C15 C19 106.8(3)
C16 C15 Ru1 71.98(16)
C19 C15 Ru1 70.60(16)
C16 C15 H15 126.6
C19 C15 H15 126.6
Ru1 C15 H15 122.6
C17 C16 C15 109.3(3)
C17 C16 Ru1 73.19(17)
C15 C16 Ru1 70.38(17)
C17 C16 H16 125.4
C15 C16 H16 125.4
Ru1 C16 H16 122.7
C16 C17 C18 107.8(3)
C16 C17 Ru1 69.85(17)
C18 C17 Ru1 70.98(16)
C16 C17 H17 126.1
C18 C17 H17 126.1
Ru1 C17 H17 124.7
C17 C18 C19 108.2(3)
C17 C18 Ru1 72.08(16)
C19 C18 Ru1 69.21(16)
C17 C18 H18 125.9
C19 C18 H18 125.9
Ru1 C18 H18 124.4
C18 C19 C15 107.9(3)
C18 C19 Ru1 73.26(16)
C15 C19 Ru1 70.83(16)
C18 C19 H19 126.1
C15 C19 H19 126.1
Ru1 C19 H19 121.6

loop_
_geom_bond_atom_site_label_1
_geom_bond_atom_site_label_2
_geom_bond_distance
Ru1 C2 2.164(3)
Ru1 C3 2.171(3)
Ru1 C19 2.178(3)
Ru1 C1 2.179(2)
Ru1 C4 2.180(3)
Ru1 C15 2.181(3)
Ru1 C16 2.202(3)
Ru1 C5 2.210(3)
Ru1 C18 2.231(3)
Ru1 C17 2.245(3)
C1 C2 1.416(3)
C1 C6 1.513(3)
C1 H1 1.0000
C2 C3 1.419(4)
C2 H2 0.9500
C3 C4 1.418(4)
C3 H3 0.9500
C4 C5 1.408(4)
C4 H4 0.9500
C5 C7 1.503(4)
C5 C6 1.519(4)
C6 C12 1.522(3)
C6 C9 1.569(3)
C7 C8 1.534(4)
C7 H7A 0.9900
C7 H7B 0.9900
C8 C9 1.543(4)
C8 H8A 0.9900
C8 H8B 0.9900
C9 N1 1.455(3)
C9 H9 1.0000
N1 C11 1.353(3)
N1 C10 1.455(3)
C10 H10A 0.9800
C10 H10B 0.9800
C10 H10C 0.9800
C11 O1 1.231(3)
C11 C12 1.494(3)
C12 C13 1.336(4)
C13 C14 1.496(4)
C13 H13 0.9500
C14 H14A 0.9800
C14 H14B 0.9800
C14 H14C 0.9800
C15 C16 1.414(4)
C15 C19 1.440(4)
C15 H15 0.9500
C16 C17 1.410(4)
C16 H16 0.9500
C17 C18 1.418(4)
C17 H17 0.9500
C18 C19 1.419(4)
C18 H18 0.9500
C19 H19 0.9500

loop_
_geom_torsion_atom_site_label_1
_geom_torsion_atom_site_label_2
_geom_torsion_atom_site_label_3
_geom_torsion_atom_site_label_4
_geom_torsion
C3 Ru1 C1 C2 -29.80(16)
C19 Ru1 C1 C2 102.45(16)
C4 Ru1 C1 C2 -67.83(16)
C15 Ru1 C1 C2 142.72(16)
C16 Ru1 C1 C2 171.14(17)
C5 Ru1 C1 C2 -104.11(17)
C18 Ru1 C1 C2 75.3(2)
C17 Ru1 C1 C2 129.4(5)
C2 Ru1 C1 C6 119.8(2)
C3 Ru1 C1 C6 89.99(15)
C19 Ru1 C1 C6 -137.75(15)
C4 Ru1 C1 C6 51.97(14)
C15 Ru1 C1 C6 -97.49(16)
C16 Ru1 C1 C6 -69.07(19)
C5 Ru1 C1 C6 15.68(13)
C18 Ru1 C1 C6 -164.87(15)
C17 Ru1 C1 C6 -110.8(6)
C6 C1 C2 C3 -29.8(3)
Ru1 C1 C2 C3 54.5(2)
C6 C1 C2 Ru1 -84.2(2)
C3 Ru1 C2 C1 131.6(2)
C19 Ru1 C2 C1 -91.08(16)
C4 Ru1 C2 C1 101.18(16)
C15 Ru1 C2 C1 -53.3(2)
C16 Ru1 C2 C1 -43.1(7)
C5 Ru1 C2 C1 63.47(15)
C18 Ru1 C2 C1 -131.76(16)
C17 Ru1 C2 C1 -162.4(2)
C19 Ru1 C2 C3 137.33(17)
C1 Ru1 C2 C3 -131.6(2)
C4 Ru1 C2 C3 -30.42(15)
C15 Ru1 C2 C3 175.14(17)
C16 Ru1 C2 C3 -174.7(6)
C5 Ru1 C2 C3 -68.13(16)
C18 Ru1 C2 C3 96.65(18)
C17 Ru1 C2 C3 66.0(3)
C1 C2 C3 C4 0.4(4)
Ru1 C2 C3 C4 55.0(2)
C1 C2 C3 Ru1 -54.7(2)
C2 Ru1 C3 C4 -130.3(2)
C19 Ru1 C3 C4 166.42(17)
C1 Ru1 C3 C4 -100.62(16)
C15 Ru1 C3 C4 -153.3(7)
C16 Ru1 C3 C4 48.0(3)
C5 Ru1 C3 C4 -30.19(14)
C18 Ru1 C3 C4 126.14(16)
C17 Ru1 C3 C4 84.32(18)
C19 Ru1 C3 C2 -63.3(2)
C1 Ru1 C3 C2 29.68(15)
C4 Ru1 C3 C2 130.3(2)
C15 Ru1 C3 C2 -23.0(8)
C16 Ru1 C3 C2 178.3(2)
C5 Ru1 C3 C2 100.11(17)
C18 Ru1 C3 C2 -103.56(17)
C17 Ru1 C3 C2 -145.38(16)
C2 C3 C4 C5 1.5(4)
Ru1 C3 C4 C5 56.2(2)
C2 C3 C4 Ru1 -54.7(2)
C2 Ru1 C4 C5 -99.61(17)
C3 Ru1 C4 C5 -130.2(2)
C19 Ru1 C4 C5 172.8(5)
C1 Ru1 C4 C5 -61.66(16)
C15 Ru1 C4 C5 41.8(3)
C16 Ru1 C4 C5 74.26(19)
C18 Ru1 C4 C5 151.61(16)
C17 Ru1 C4 C5 114.58(17)
C2 Ru1 C4 C3 30.55(15)
C19 Ru1 C4 C3 -57.0(6)
C1 Ru1 C4 C3 68.50(15)
C15 Ru1 C4 C3 171.9(2)
C16 Ru1 C4 C3 -155.58(16)
C5 Ru1 C4 C3 130.2(2)
C18 Ru1 C4 C3 -78.23(19)
C17 Ru1 C4 C3 -115.26(16)
C3 C4 C5 C7 -172.6(3)
Ru1 C4 C5 C7 -117.3(3)
C3 C4 C5 C6 26.2(4)
Ru1 C4 C5 C6 81.5(2)
C3 C4 C5 Ru1 -55.3(2)
C2 Ru1 C5 C4 69.11(16)
C3 Ru1 C5 C4 30.66(15)
C19 Ru1 C5 C4 -176.8(2)
C1 Ru1 C5 C4 106.72(17)
C15 Ru1 C5 C4 -157.86(16)
C16 Ru1 C5 C4 -119.97(17)
C18 Ru1 C5 C4 -72.3(3)
C17 Ru1 C5 C4 -84.49(18)
C2 Ru1 C5 C7 -167.6(2)
C3 Ru1 C5 C7 154.0(2)
C19 Ru1 C5 C7 -53.4(4)
C1 Ru1 C5 C7 -130.0(2)
C4 Ru1 C5 C7 123.3(3)
C15 Ru1 C5 C7 -34.5(3)
C16 Ru1 C5 C7 3.3(2)
C18 Ru1 C5 C7 51.1(4)
C17 Ru1 C5 C7 38.8(3)
C2 Ru1 C5 C6 -53.19(15)
C3 Ru1 C5 C6 -91.64(17)
C19 Ru1 C5 C6 60.9(3)
C1 Ru1 C5 C6 -15.58(14)
C4 Ru1 C5 C6 -122.3(2)
C15 Ru1 C5 C6 79.83(18)
C16 Ru1 C5 C6 117.72(17)
C18 Ru1 C5 C6 165.4(2)
C17 Ru1 C5 C6 153.21(15)
C2 C1 C6 C5 48.9(3)
Ru1 C1 C6 C5 -21.25(18)
C2 C1 C6 C12 -81.2(3)
Ru1 C1 C6 C12 -151.37(18)
C2 C1 C6 C9 158.1(2)
Ru1 C1 C6 C9 88.0(2)
C4 C5 C6 C1 -47.8(3)
C7 C5 C6 C1 147.6(2)
Ru1 C5 C6 C1 20.90(17)
C4 C5 C6 C12 81.5(3)
C7 C5 C6 C12 -83.0(3)
Ru1 C5 C6 C12 150.23(19)
C4 C5 C6 C9 -165.2(2)
C7 C5 C6 C9 30.2(2)
Ru1 C5 C6 C9 -96.51(16)
C4 C5 C7 C8 158.4(3)
C6 C5 C7 C8 -38.4(3)
Ru1 C5 C7 C8 68.4(3)
C5 C7 C8 C9 30.4(3)
C7 C8 C9 N1 101.8(2)
C7 C8 C9 C6 -12.7(3)
C1 C6 C9 N1 120.5(2)
C5 C6 C9 N1 -131.0(2)
C12 C6 C9 N1 -7.4(3)
C1 C6 C9 C8 -118.5(2)
C5 C6 C9 C8 -10.0(2)
C12 C6 C9 C8 113.6(2)
C8 C9 N1 C11 -112.0(3)
C6 C9 N1 C11 4.2(3)
C8 C9 N1 C10 71.3(3)
C6 C9 N1 C10 -172.4(2)
C9 N1 C11 O1 -177.6(2)
C10 N1 C11 O1 -1.1(4)
C9 N1 C11 C12 1.0(3)
C10 N1 C11 C12 177.6(3)
O1 C11 C12 C13 -9.2(5)
N1 C11 C12 C13 172.2(3)
O1 C11 C12 C6 172.4(3)
N1 C11 C12 C6 -6.1(3)
C1 C6 C12 C13 64.3(3)
C5 C6 C12 C13 -57.4(4)
C9 C6 C12 C13 -170.0(3)
C1 C6 C12 C11 -117.3(2)
C5 C6 C12 C11 121.0(2)
C9 C6 C12 C11 8.3(3)
C11 C12 C13 C14 -1.1(5)
C6 C12 C13 C14 177.0(3)
C2 Ru1 C15 C16 177.36(16)
C3 Ru1 C15 C16 -163.2(7)
C19 Ru1 C15 C16 -115.9(3)
C1 Ru1 C15 C16 146.47(17)
C4 Ru1 C15 C16 50.2(3)
C5 Ru1 C15 C16 77.26(19)
C18 Ru1 C15 C16 -78.24(18)
C17 Ru1 C15 C16 -36.56(17)
C2 Ru1 C15 C19 -66.7(2)
C3 Ru1 C15 C19 -47.2(8)
C1 Ru1 C15 C19 -97.6(2)
C4 Ru1 C15 C19 166.1(2)
C16 Ru1 C15 C19 115.9(3)
C5 Ru1 C15 C19 -166.79(18)
C18 Ru1 C15 C19 37.71(19)
C17 Ru1 C15 C19 79.4(2)
C19 C15 C16 C17 0.9(3)
Ru1 C15 C16 C17 63.2(2)
C19 C15 C16 Ru1 -62.39(19)
C2 Ru1 C16 C17 -130.4(6)
C3 Ru1 C16 C17 56.3(3)
C19 Ru1 C16 C17 -79.4(2)
C1 Ru1 C16 C17 -166.89(18)
C4 Ru1 C16 C17 87.9(2)
C15 Ru1 C16 C17 -118.3(3)
C5 Ru1 C16 C17 125.02(18)
C18 Ru1 C16 C17 -36.88(18)
C2 Ru1 C16 C15 -12.1(7)
C3 Ru1 C16 C15 174.6(2)
C19 Ru1 C16 C15 38.96(18)
C1 Ru1 C16 C15 -48.6(2)
C4 Ru1 C16 C15 -153.76(16)
C5 Ru1 C16 C15 -116.67(17)
C18 Ru1 C16 C15 81.43(19)
C17 Ru1 C16 C15 118.3(3)
C15 C16 C17 C18 -0.3(3)
Ru1 C16 C17 C18 61.2(2)
C15 C16 C17 Ru1 -61.5(2)
C2 Ru1 C17 C16 166.6(2)
C3 Ru1 C17 C16 -151.38(17)
C19 Ru1 C17 C16 80.90(19)
C1 Ru1 C17 C16 51.6(6)
C4 Ru1 C17 C16 -110.06(18)
C15 Ru1 C17 C16 37.23(17)
C5 Ru1 C17 C16 -69.4(2)
C18 Ru1 C17 C16 118.1(3)
C2 Ru1 C17 C18 48.5(3)
C3 Ru1 C17 C18 90.5(2)
C19 Ru1 C17 C18 -37.19(17)
C1 Ru1 C17 C18 -66.5(6)
C4 Ru1 C17 C18 131.85(18)
C15 Ru1 C17 C18 -80.9(2)
C16 Ru1 C17 C18 -118.1(3)
C5 Ru1 C17 C18 172.49(17)
C16 C17 C18 C19 -0.4(3)
Ru1 C17 C18 C19 60.1(2)
C16 C17 C18 Ru1 -60.4(2)
C2 Ru1 C18 C17 -153.52(18)
C3 Ru1 C18 C17 -110.53(19)
C19 Ru1 C18 C17 118.3(3)
C1 Ru1 C18 C17 163.95(17)
C4 Ru1 C18 C17 -68.5(2)
C15 Ru1 C18 C17 79.5(2)
C16 Ru1 C18 C17 36.90(17)
C5 Ru1 C18 C17 -17.4(4)
C2 Ru1 C18 C19 88.2(2)
C3 Ru1 C18 C19 131.22(18)
C1 Ru1 C18 C19 45.7(2)
C4 Ru1 C18 C19 173.24(17)
C15 Ru1 C18 C19 -38.76(19)
C16 Ru1 C18 C19 -81.3(2)
C5 Ru1 C18 C19 -135.6(3)
C17 Ru1 C18 C19 -118.3(3)
C17 C18 C19 C15 0.9(3)
Ru1 C18 C19 C15 62.8(2)
C17 C18 C19 Ru1 -61.9(2)
C16 C15 C19 C18 -1.1(3)
Ru1 C15 C19 C18 -64.4(2)
C16 C15 C19 Ru1 63.30(19)
C2 Ru1 C19 C18 -109.29(18)
C3 Ru1 C19 C18 -73.0(2)
C1 Ru1 C19 C18 -149.40(17)
C4 Ru1 C19 C18 -26.2(7)
C15 Ru1 C19 C18 116.4(3)
C16 Ru1 C19 C18 78.4(2)
C5 Ru1 C19 C18 143.8(2)
C17 Ru1 C19 C18 36.61(18)
C2 Ru1 C19 C15 134.34(19)
C3 Ru1 C19 C15 170.61(18)
C1 Ru1 C19 C15 94.2(2)
C4 Ru1 C19 C15 -142.6(5)
C16 Ru1 C19 C15 -38.01(19)
C5 Ru1 C19 C15 27.5(4)
C18 Ru1 C19 C15 -116.4(3)
C17 Ru1 C19 C15 -79.8(2)
